data_4131254
loop_
_publ_author_name
'Geri, Jacob B.'
'Shanahan, James P.'
'Szymczak, Nathaniel K.'

_publ_section_title
;
 Testing the Push-Pull Hypothesis: Lewis Acid Augmented N<sub>2</sub>
 Activation at Iron.
;
_journal_issue 16
_journal_name_full 'Journal of the American Chemical Society'
_journal_page_first 5952
_journal_page_last 5956
_journal_paper_doi 10.1021/jacs.7b01982
_journal_volume 139
_journal_year 2017
_chemical_formula_moiety 'C37.82 H48 B F15 Fe N2 P4, 2.5(C7 H8)'
_chemical_formula_sum 'C55.32 H68 B F15 Fe N2 P4'
_chemical_formula_weight 1236.49
_space_group_crystal_system triclinic
_space_group_IT_number 2
_space_group_name_Hall '-P 1'
_space_group_name_H-M_alt 'P -1'
_atom_sites_solution_hydrogens geom
_atom_sites_solution_primary dual
_audit_creation_date 2016-10-15
_audit_creation_method
;
Olex2 1.2
(compiled 2016.02.19 svn.r3266 for OlexSys, GUI svn.r5155)
;
_cell_angle_alpha 89.5764(14)
_cell_angle_beta 84.6591(17)
_cell_angle_gamma 83.2243(19)
_cell_formula_units_Z 2
_cell_length_a 12.6573(4)
_cell_length_b 13.9154(3)
_cell_length_c 16.4180(3)
_cell_measurement_reflns_used 24124
_cell_measurement_temperature 293(2)
_cell_measurement_theta_max 69.0500
_cell_measurement_theta_min 2.7000
_cell_volume 2859.04(12)
_computing_cell_refinement 'CrysAlisPro 1.171.38.41 (Rigaku OD, 2015)'
_computing_data_collection 'CrysAlisPro 1.171.38.41 (Rigaku OD, 2015)'
_computing_data_reduction 'CrysAlisPro 1.171.38.41 (Rigaku OD, 2015)'
_computing_molecular_graphics 'Olex2 (Dolomanov et al., 2009)'
_computing_publication_material 'Olex2 (Dolomanov et al., 2009)'
_computing_structure_refinement 'ShelXL (Sheldrick, 2015)'
_computing_structure_solution 'ShelXD (Sheldrick, 2008)'
_diffrn_ambient_temperature 293(2)
_diffrn_detector 'CCD plate'
_diffrn_measured_fraction_theta_full 0.977
_diffrn_measured_fraction_theta_max 0.965
_diffrn_measurement_details
;
List of Runs (angles in degrees, time in seconds):

  # Type    Start    End  Width  t~exp~   \w     \q     \k     \f   Frames
--------------------------------------------------------------------------
  1  \w   -110.00  70.00   1.00    1.00    --  -20.00   0.00-180.00  180
  2  \w    -45.00   0.00   1.00    1.00    --  -20.00  72.00   0.00   45
  3  \w    -45.00   0.00   1.00    1.00    --  -20.00  72.00   0.00   45
  4  \w    -25.00  43.00   1.00    1.00    --  -20.00  36.00 120.00   68
  5  \w    -45.00   0.00   1.00    1.00    --  -20.00  72.00-180.00   45
  6  \w   -173.00-128.00   1.00    3.00    --  -92.00 -36.00 120.00   45
  7  \w   -133.00 -88.00   1.00    3.00    --  -92.00 -36.00 -60.00   45
  8  \w   -104.00 -59.00   1.00    3.00    --  -92.00  36.00  60.00   45
  9  \w   -122.00 -77.00   1.00    3.00    --  -92.00 -72.00  60.00   45
 10  \w   -174.00 -78.00   1.00    3.00    --  -92.00 -72.00-120.00   96
 11  \w    -93.00 -35.00   1.00    3.00    --  -92.00  36.00-120.00   58
 12  \w   -176.00 -77.00   1.00    3.00    --  -92.00 -72.00 -60.00   99
 13  \w   -147.00 -75.00   1.00    3.00    --  -92.00 -72.00-180.00   72
 14  \w   -176.00 -77.00   1.00    3.00    --  -92.00 -72.00 120.00   99
 15  \w   -177.00-116.00   1.00    3.00    --  -92.00 -36.00  60.00   61
 16  \w    -87.00  -9.00   1.00    3.00    --  -92.00  36.00 -60.00   78
 17  \w   -102.00 -14.00   1.00    3.00    --  -92.00  36.00   0.00   88
 18  \w   -102.00 -21.00   1.00    3.00    --  -92.00  72.00 120.00   81
 19  \w   -175.00-104.00   1.00    3.00    --  -92.00 -36.00   0.00   71
 20  \w   -104.00 -52.00   1.00    3.00    --  -92.00  72.00  60.00   52
 21  \w   -109.00 -14.00   1.00    3.00    --  -92.00  72.00-120.00   95
 22  \w   -105.00 -24.00   1.00    3.00    --  -92.00  36.00-120.00   81
 23  \w   -105.00  -2.00   1.00    3.00    --  -92.00  36.00-180.00  103
 24  \w   -106.00  -2.00   1.00    3.00    --  -92.00  72.00 -60.00  104
 25  \w   -106.00  -2.00   1.00    3.00    --  -92.00  72.00 -60.00  104
 26  \w   -107.00 -29.00   1.00    3.00    --  -92.00  72.00   0.00   78
 27  \w   -117.00 -72.00   1.00    3.00    --  -92.00  72.00 180.00   45
;
_diffrn_measurement_device 'abstract diffractometer'
_diffrn_measurement_device_type 'dtrek-CrysAlisPro-abstract goniometer imported rigaku-d*trek images'
_diffrn_measurement_method '\w scans'
_diffrn_orient_matrix_type 'CrysAlisPro convention (1999,Acta A55,543-557)'
_diffrn_orient_matrix_UB_11 0.0727275000
_diffrn_orient_matrix_UB_12 -0.0624267000
_diffrn_orient_matrix_UB_13 0.0550458000
_diffrn_orient_matrix_UB_21 -0.0071142000
_diffrn_orient_matrix_UB_22 -0.0894409000
_diffrn_orient_matrix_UB_23 -0.0530676000
_diffrn_orient_matrix_UB_31 0.0990655000
_diffrn_orient_matrix_UB_32 0.0230855000
_diffrn_orient_matrix_UB_33 -0.0550968000
_diffrn_radiation_monochromator graphite
_diffrn_radiation_probe x-ray
_diffrn_radiation_type CuK\a
_diffrn_radiation_wavelength 1.54184
_diffrn_reflns_av_R_equivalents 0.0605
_diffrn_reflns_av_unetI/netI 0.0352
_diffrn_reflns_Laue_measured_fraction_full 0.977
_diffrn_reflns_Laue_measured_fraction_max 0.965
_diffrn_reflns_limit_h_max 15
_diffrn_reflns_limit_h_min -14
_diffrn_reflns_limit_k_max 16
_diffrn_reflns_limit_k_min -16
_diffrn_reflns_limit_l_max 19
_diffrn_reflns_limit_l_min -19
_diffrn_reflns_number 42581
_diffrn_reflns_point_group_measured_fraction_full 0.977
_diffrn_reflns_point_group_measured_fraction_max 0.965
_diffrn_reflns_theta_full 67.684
_diffrn_reflns_theta_max 69.348
_diffrn_reflns_theta_min 2.703
_diffrn_source 'fine-focus sealed X-ray tube'
_diffrn_source_type 'Enhance (Cu) X-ray Source'
_exptl_absorpt_coefficient_mu 3.945
_exptl_absorpt_correction_T_max 1.00000
_exptl_absorpt_correction_T_min 0.60392
_exptl_absorpt_correction_type multi-scan
_exptl_absorpt_process_details
;
CrysAlisPro 1.171.38.41 (Rigaku Oxford Diffraction, 2015)
Empirical absorption correction using spherical harmonics,
 implemented in SCALE3 ABSPACK scaling algorithm.
;
_exptl_crystal_colour brown
_exptl_crystal_colour_primary brown
_exptl_crystal_density_diffrn 1.436
_exptl_crystal_description block
_exptl_crystal_F_000 1280
_exptl_crystal_size_max 0.19
_exptl_crystal_size_mid 0.16
_exptl_crystal_size_min 0.14
_refine_diff_density_max 1.145
_refine_diff_density_min -0.917
_refine_diff_density_rms 0.098
_refine_ls_extinction_coef 0.0046(3)
_refine_ls_extinction_expression Fc^*^=kFc[1+0.001xFc^2^\l^3^/sin(2\q)]^-1/4^
_refine_ls_extinction_method 'SHELXL-2014/7 (Sheldrick 2014'
_refine_ls_goodness_of_fit_ref 1.045
_refine_ls_hydrogen_treatment constr
_refine_ls_matrix_type full
_refine_ls_number_parameters 762
_refine_ls_number_reflns 10331
_refine_ls_number_restraints 144
_refine_ls_restrained_S_all 1.067
_refine_ls_R_factor_all 0.0609
_refine_ls_R_factor_gt 0.0595
_refine_ls_shift/su_max 0.001
_refine_ls_shift/su_mean 0.000
_refine_ls_structure_factor_coef Fsqd
_refine_ls_weighting_details 'w=1/[\s^2^(Fo^2^)+(0.0995P)^2^+3.2234P] where P=(Fo^2^+2Fc^2^)/3'
_refine_ls_weighting_scheme calc
_refine_ls_wR_factor_gt 0.1592
_refine_ls_wR_factor_ref 0.1610
_reflns_Friedel_coverage 0.000
_reflns_number_gt 9955
_reflns_number_total 10331
_reflns_threshold_expression 'I > 2\s(I)'
_cod_data_source_file ja7b01982_si_002.cif
_cod_data_source_block 2
_cod_original_cell_volume 2859.04(11)
_cod_database_code 4131254
_chemical_oxdiff_formula C38H48BF15FeN2P4(C7H8)2
_shelx_space_group_comment
;
The symmetry employed for this shelxl refinement is uniquely defined
by the following loop, which should always be used as a source of
symmetry information in preference to the above space-group names.
They are only intended as comments.
;
_reflns_odcompleteness_completeness 96.71
_reflns_odcompleteness_iscentric 1
_reflns_odcompleteness_theta 69.22
_olex2_refinement_description
;
1. Fixed Uiso
 At 1.2 times of:
  All C(H) groups, All C(H,H) groups, All C(H,H,H,H) groups
 At 1.5 times of:
  All C(H,H,H) groups
2. Restrained distances
 C044-C049 \\sim C028-C034 \\sim C048-C030 \\sim C063-C020 \\sim C045-C036
\\sim C057-C042 \\sim C056-
 C038 \\sim C1-C046 \\sim C067-C046
 with sigma of 0.02
3. Uiso/Uaniso restraints and constraints
C1 \\sim C046 \\sim C067: within 2A with sigma of 0.002 and sigma for terminal
atoms of 0.004
4. Rigid body (RIGU) restrains
 C2, C3, C3AA, C4, C4AA, C5, C7, C7, C7
 with sigma for 1-2 distances of 0.001 and sigma for 1-3 distances of 0.001
5. Same fragment restrains
{C054, C062, C050, C060, C051, C047, C064} sigma for 1-2: 0.02, 1-3: 0.04
as
{C2, C3, C3AA, C4, C4AA, C5, C7}
{C054, C062, C050, C060, C051, C047, C064} sigma for 1-2: 0.02, 1-3: 0.04
as
{C2A, C3A, C3AB, C4A, C4AB, C5A, C7A}
6. Others
 Sof(C1)=Sof(H1A)=Sof(H1B)=Sof(H1C)=Sof(H04H)=Sof(H04I)=1-FVAR(1)
 Sof(C046)=Sof(H04J)=Sof(H04K)=Sof(C067)=Sof(H06H)=Sof(H06I)=Sof(H06J)=FVAR(1)
 Fixed Sof: C2A(0.5) C3A(0.5) H3A(0.5) C3AB(0.5) H3AB(0.5) C4A(0.5) H4AB(0.5)
 H4AC(0.5) H4AD(0.5) C4AB(0.5) H4AE(0.5) C5A(0.5) H5A(0.5) C7A(0.5) H7A(0.5)
7.a Secondary CH2 refined with riding coordinates:
 C020(H02A,H02B), C024(H02C,H02D), C028(H02E,H02F), C030(H03A,H03B), C035(H03F,
 H03G), C036(H03H,H03I), C038(H03J,H03K), C042(H04A,H04B), C044(H04C,H04D),
 C046(H04J,H04K), C046(H04H,H04I), C065(H06D,H06E), C066(H06F,H06G)
7.b Aromatic/amide H refined with riding coordinates:
 C3(H3), C3AA(H3AA), C4AA(H4AA), C5(H5), C7(H7), C3A(H3A), C3AB(H3AB),
 C4AB(H4AE), C5A(H5A), C7A(H7A), C062(H062), C050(H050), C051(H051), C047(H047),
  C064(H064)
7.c Idealised Me refined as rotating group:
 C1(H1A,H1B,H1C), C034(H03C,H03D,H03E), C045(H04E,H04F,H04G), C048(H04L,H04M,
 H04N), C049(H04O,H04P,H04Q), C056(H05A,H05B,H05C), C057(H05D,H05E,H05F),
 C063(H06A,H06B,H06C), C067(H06H,H06I,H06J), C4(H4A,H4B,H4C), C4A(H4AB,H4AC,
 H4AD), C060(H06K,H06L,H06M)
;
_shelx_shelxl_version_number 2014/7
_olex2_submission_special_instructions 'No special instructions were received'
_oxdiff_exptl_absorpt_empirical_details
;
Empirical correction (ABSPACK) includes:
- Absorption correction using spherical harmonics
- Frame scaling
- Detector area scaling
;
_oxdiff_exptl_absorpt_empirical_full_max 1.734
_oxdiff_exptl_absorpt_empirical_full_min 0.615

loop_
_space_group_symop_operation_xyz
'x, y, z'
'-x, -y, -z'

loop_
_atom_site_label
_atom_site_type_symbol
_atom_site_fract_x
_atom_site_fract_y
_atom_site_fract_z
_atom_site_U_iso_or_equiv
_atom_site_adp_type
_atom_site_occupancy
_atom_site_site_symmetry_order
_atom_site_calc_flag
_atom_site_refinement_flags_posn
_atom_site_refinement_flags_adp
_atom_site_refinement_flags_occupancy
_atom_site_disorder_assembly
_atom_site_disorder_group
Fe01 Fe 0.30910(3) 0.29140(3) 0.19372(2) 0.02060(14) Uani 1 1 d . . . . .
P002 P 0.33286(6) 0.35419(5) 0.06894(4) 0.02285(17) Uani 1 1 d . . . . .
P003 P 0.28074(6) 0.22961(6) 0.31891(4) 0.02687(18) Uani 1 1 d . . . . .
P004 P 0.19622(6) 0.42770(5) 0.21829(4) 0.02417(18) Uani 1 1 d . . . . .
P005 P 0.22688(6) 0.16703(5) 0.15699(4) 0.02484(18) Uani 1 1 d . . . . .
F008 F 0.57886(15) 0.44578(13) 0.14935(12) 0.0356(4) Uani 1 1 d . . . . .
F015 F 0.65364(17) 0.29402(15) 0.40056(11) 0.0433(5) Uani 1 1 d . . . . .
F018 F 0.53336(18) 0.61520(14) 0.22617(15) 0.0519(6) Uani 1 1 d . . . . .
F019 F 0.6083(2) 0.46359(19) 0.47496(13) 0.0591(6) Uani 1 1 d . . . . .
F040 F 0.5429(2) 0.62669(17) 0.38931(16) 0.0659(7) Uani 1 1 d . . . . .
N016 N 0.44473(19) 0.26526(16) 0.19667(14) 0.0229(5) Uani 1 1 d . . . . .
N022 N 0.53528(19) 0.23060(18) 0.19151(15) 0.0262(5) Uani 1 1 d . . . . .
C1 C 0.4014(16) 0.1874(14) 0.4649(9) 0.0358(17) Uani 0.177(6) 1 d D U P A 1
H1A H 0.3366 0.1848 0.4998 0.054 Uiso 0.177(6) 1 calc GR . P A 1
H1B H 0.4504 0.2198 0.4930 0.054 Uiso 0.177(6) 1 calc GR . P A 1
H1C H 0.4330 0.1229 0.4508 0.054 Uiso 0.177(6) 1 calc GR . P A 1
C020 C 0.2367(2) 0.3374(2) -0.00592(17) 0.0277(6) Uani 1 1 d D . . . .
H02A H 0.2404 0.2687 -0.0171 0.033 Uiso 1 1 calc R . . . .
H02B H 0.1655 0.3583 0.0195 0.033 Uiso 1 1 calc R . . . .
C024 C 0.3185(2) 0.4866(2) 0.08170(17) 0.0276(6) Uani 1 1 d . . . . .
H02C H 0.3774 0.5058 0.1091 0.033 Uiso 1 1 calc R . . . .
H02D H 0.3182 0.5182 0.0288 0.033 Uiso 1 1 calc R . . . .
C028 C 0.0486(2) 0.4292(2) 0.2279(2) 0.0320(7) Uani 1 1 d D . . . .
H02E H 0.0296 0.3917 0.1830 0.038 Uiso 1 1 calc R . . . .
H02F H 0.0281 0.3963 0.2782 0.038 Uiso 1 1 calc R . . . .
C029 C 0.6251(3) 0.3712(3) 0.3536(2) 0.0362(7) Uani 1 1 d . . . . .
C030 C 0.4622(2) 0.3341(2) 0.00747(17) 0.0281(6) Uani 1 1 d D . . . .
H03A H 0.4637 0.3830 -0.0349 0.034 Uiso 1 1 calc R . . . .
H03B H 0.5180 0.3433 0.0423 0.034 Uiso 1 1 calc R . . . .
C034 C -0.0174(3) 0.5278(2) 0.2284(2) 0.0349(7) Uani 1 1 d D . . . .
H03C H -0.0042 0.5586 0.1765 0.052 Uiso 1 1 calc GR . . . .
H03D H 0.0024 0.5671 0.2710 0.052 Uiso 1 1 calc GR . . . .
H03E H -0.0918 0.5200 0.2379 0.052 Uiso 1 1 calc GR . . . .
C035 C 0.2885(3) 0.0982(2) 0.3048(2) 0.0344(7) Uani 1 1 d . . . . .
H03F H 0.3602 0.0718 0.2838 0.041 Uiso 1 1 calc R . . . .
H03G H 0.2702 0.0669 0.3563 0.041 Uiso 1 1 calc R . . . .
C036 C 0.3015(3) 0.0834(2) 0.0798(2) 0.0314(6) Uani 1 1 d D . . . .
H03H H 0.2566 0.0348 0.0669 0.038 Uiso 1 1 calc R . . . .
H03I H 0.3174 0.1192 0.0301 0.038 Uiso 1 1 calc R . . . .
C038 C 0.1498(3) 0.2564(2) 0.37874(19) 0.0346(7) Uani 1 1 d D . . . .
H03J H 0.1420 0.3234 0.3964 0.041 Uiso 1 1 calc R . . . .
H03K H 0.0943 0.2498 0.3429 0.041 Uiso 1 1 calc R . . . .
C041 C 0.5883(3) 0.4462(2) 0.2311(2) 0.0340(7) Uani 1 1 d . . . . .
C042 C 0.0908(3) 0.1822(2) 0.1230(2) 0.0345(7) Uani 1 1 d D . . . .
H04A H 0.0453 0.2239 0.1622 0.041 Uiso 1 1 calc R . . . .
H04B H 0.0937 0.2161 0.0711 0.041 Uiso 1 1 calc R . . . .
C043 C 0.6206(2) 0.3602(2) 0.26999(19) 0.0306(6) Uani 1 1 d . . . . .
C044 C 0.2110(3) 0.5043(2) 0.30657(19) 0.0327(7) Uani 1 1 d D . . . .
H04C H 0.1599 0.5620 0.3062 0.039 Uiso 1 1 calc R . . . .
H04D H 0.1946 0.4693 0.3566 0.039 Uiso 1 1 calc R . . . .
C045 C 0.4061(3) 0.0328(2) 0.1076(2) 0.0352(7) Uani 1 1 d D . . . .
H04E H 0.4434 -0.0065 0.0638 0.053 Uiso 1 1 calc GR . . . .
H04F H 0.3905 -0.0074 0.1540 0.053 Uiso 1 1 calc GR . . . .
H04G H 0.4498 0.0805 0.1226 0.053 Uiso 1 1 calc GR . . . .
C046 C 0.3782(3) 0.2386(3) 0.3931(2) 0.0356(9) Uani 0.823(6) 1 d D U P . .
H04J H 0.3751 0.1841 0.4301 0.043 Uiso 0.823(6) 1 calc R . P A 2
H04K H 0.4488 0.2315 0.3637 0.043 Uiso 0.823(6) 1 calc R . P A 2
H04H H 0.4462 0.2330 0.3599 0.043 Uiso 0.177(6) 1 calc R . P A 1
H04I H 0.3651 0.3056 0.4109 0.043 Uiso 0.177(6) 1 calc R . P A 1
C048 C 0.4881(3) 0.2348(2) -0.03293(19) 0.0334(7) Uani 1 1 d D . . . .
H04L H 0.4341 0.2250 -0.0684 0.050 Uiso 1 1 calc GR . . . .
H04M H 0.4901 0.1857 0.0084 0.050 Uiso 1 1 calc GR . . . .
H04N H 0.5564 0.2312 -0.0643 0.050 Uiso 1 1 calc GR . . . .
C049 C 0.3220(3) 0.5339(3) 0.3064(2) 0.0397(8) Uani 1 1 d D . . . .
H04O H 0.3349 0.5763 0.2611 0.060 Uiso 1 1 calc GR . . . .
H04P H 0.3735 0.4774 0.3013 0.060 Uiso 1 1 calc GR . . . .
H04Q H 0.3280 0.5668 0.3566 0.060 Uiso 1 1 calc GR . . . .
C052 C 0.5654(3) 0.5349(2) 0.2688(2) 0.0431(8) Uani 1 1 d . . . . .
C055 C 0.5715(3) 0.5415(3) 0.3518(3) 0.0485(9) Uani 1 1 d . . . . .
C056 C 0.1308(3) 0.1929(3) 0.4541(2) 0.0476(9) Uani 1 1 d D . . . .
H05A H 0.1388 0.1262 0.4378 0.071 Uiso 1 1 calc GR . . . .
H05B H 0.0599 0.2106 0.4797 0.071 Uiso 1 1 calc GR . . . .
H05C H 0.1819 0.2023 0.4922 0.071 Uiso 1 1 calc GR . . . .
C057 C 0.0366(3) 0.0911(2) 0.1121(2) 0.0400(8) Uani 1 1 d D . . . .
H05D H 0.0776 0.0506 0.0706 0.060 Uiso 1 1 calc GR . . . .
H05E H -0.0340 0.1091 0.0961 0.060 Uiso 1 1 calc GR . . . .
H05F H 0.0322 0.0564 0.1628 0.060 Uiso 1 1 calc GR . . . .
C058 C 0.6019(3) 0.4587(3) 0.3940(2) 0.0467(9) Uani 1 1 d . . . . .
C063 C 0.2505(3) 0.3897(2) -0.08743(18) 0.0348(7) Uani 1 1 d D . . . .
H06A H 0.1929 0.3797 -0.1193 0.052 Uiso 1 1 calc GR . . . .
H06B H 0.3172 0.3646 -0.1166 0.052 Uiso 1 1 calc GR . . . .
H06C H 0.2502 0.4577 -0.0777 0.052 Uiso 1 1 calc GR . . . .
C065 C 0.2130(2) 0.5152(2) 0.13292(18) 0.0284(6) Uani 1 1 d . . . . .
H06D H 0.1544 0.5156 0.0988 0.034 Uiso 1 1 calc R . . . .
H06E H 0.2120 0.5798 0.1549 0.034 Uiso 1 1 calc R . . . .
C066 C 0.2094(2) 0.0821(2) 0.2439(2) 0.0310(7) Uani 1 1 d . . . . .
H06F H 0.1371 0.0937 0.2700 0.037 Uiso 1 1 calc R . . . .
H06G H 0.2217 0.0159 0.2242 0.037 Uiso 1 1 calc R . . . .
C067 C 0.3675(4) 0.3261(3) 0.4422(3) 0.0462(10) Uani 0.823(6) 1 d D U P A 2
H06H H 0.3745 0.3808 0.4070 0.069 Uiso 0.823(6) 1 calc GR . P A 2
H06I H 0.4222 0.3213 0.4792 0.069 Uiso 0.823(6) 1 calc GR . P A 2
H06J H 0.2986 0.3340 0.4728 0.069 Uiso 0.823(6) 1 calc GR . P A 2
B1 B 0.6443(3) 0.2582(2) 0.2181(2) 0.0269(7) Uani 1 1 d . . . . .
F006 F 0.93281(14) 0.40648(13) 0.04002(11) 0.0352(4) Uani 1 1 d . . . . .
F007 F 0.80528(14) 0.40079(12) 0.17688(11) 0.0308(4) Uani 1 1 d . . . . .
F009 F 0.66691(14) 0.12722(12) 0.07505(11) 0.0320(4) Uani 1 1 d . . . . .
F010 F 0.79220(17) 0.13820(13) -0.06257(12) 0.0407(5) Uani 1 1 d . . . . .
F014 F 0.92716(16) 0.27711(14) -0.08245(12) 0.0408(5) Uani 1 1 d . . . . .
C023 C 0.7962(2) 0.3344(2) 0.11934(18) 0.0276(6) Uani 1 1 d . . . . .
C025 C 0.7237(2) 0.2666(2) 0.13290(18) 0.0260(6) Uani 1 1 d . . . . .
C026 C 0.7929(3) 0.2036(2) -0.00289(19) 0.0318(7) Uani 1 1 d . . . . .
C027 C 0.8619(2) 0.2737(2) -0.01333(19) 0.0307(6) Uani 1 1 d . . . . .
C031 C 0.8640(2) 0.3389(2) 0.04892(19) 0.0298(6) Uani 1 1 d . . . . .
C032 C 0.7278(2) 0.2010(2) 0.06904(19) 0.0275(6) Uani 1 1 d . . . . .
F011 F 0.85800(15) 0.24304(15) 0.26871(12) 0.0400(5) Uani 1 1 d . . . . .
F012 F 0.55030(14) 0.07641(13) 0.28685(12) 0.0356(4) Uani 1 1 d . . . . .
F013 F 0.64735(16) -0.05693(14) 0.37722(12) 0.0394(4) Uani 1 1 d . . . . .
F017 F 0.95699(17) 0.10218(19) 0.35306(14) 0.0554(6) Uani 1 1 d . . . . .
F021 F 0.85402(18) -0.05038(17) 0.40820(14) 0.0536(6) Uani 1 1 d . . . . .
C033 C 0.7007(3) 0.0160(2) 0.34706(19) 0.0325(7) Uani 1 1 d . . . . .
C037 C 0.6994(2) 0.1678(2) 0.27071(17) 0.0275(6) Uani 1 1 d . . . . .
C039 C 0.8029(3) 0.1671(2) 0.29091(19) 0.0327(7) Uani 1 1 d . . . . .
C053 C 0.8041(3) 0.0192(3) 0.3636(2) 0.0385(8) Uani 1 1 d . . . . .
C059 C 0.8559(3) 0.0959(3) 0.3353(2) 0.0404(8) Uani 1 1 d . . . B -1
C061 C 0.6510(2) 0.0876(2) 0.30054(18) 0.0298(6) Uani 1 1 d . . . . .
C2 C 0.3112(5) -0.1507(3) 0.3835(3) 0.0707(10) Uani 1 1 d D U . . .
C3 C 0.3482(5) -0.1841(4) 0.3088(3) 0.0735(11) Uani 1 1 d D U . . .
H3 H 0.4214 -0.1939 0.2939 0.088 Uiso 1 1 calc R . . . .
C3AA C 0.1695(4) -0.1910(4) 0.2714(3) 0.0696(10) Uani 1 1 d D U . . .
H3AA H 0.1247 -0.2063 0.2328 0.083 Uiso 1 1 calc R . . . .
C4 C 0.3896(6) -0.1269(5) 0.4452(4) 0.0943(16) Uani 1 1 d D U . . .
H4A H 0.3852 -0.0580 0.4518 0.141 Uiso 1 1 calc GR . . . .
H4B H 0.4612 -0.1519 0.4250 0.141 Uiso 1 1 calc GR . . . .
H4C H 0.3712 -0.1560 0.4969 0.141 Uiso 1 1 calc GR . . . .
C4AA C 0.2790(4) -0.2034(4) 0.2549(3) 0.0720(11) Uani 1 1 d D U . . .
H4AA H 0.3070 -0.2267 0.2035 0.086 Uiso 1 1 calc R . . . .
C5 C 0.2056(5) -0.1345(4) 0.4059(3) 0.0759(11) Uani 1 1 d D U . . .
H5 H 0.1810 -0.1106 0.4579 0.091 Uiso 1 1 calc R . . . .
C7 C 0.1291(5) -0.1550(4) 0.3474(4) 0.0846(13) Uani 1 1 d D U . . .
H7 H 0.0558 -0.1439 0.3614 0.102 Uiso 1 1 calc R . . . .
C2A C 0.0503(9) 0.5480(9) 0.5040(7) 0.061(3) Uani 0.5 1 d D . P C -1
C3A C -0.0323(18) 0.5662(15) 0.4551(17) 0.060(5) Uani 0.5 1 d D . P C -1
H3A H -0.0404 0.6242 0.4266 0.072 Uiso 0.5 1 calc R . P C -1
C3AB C -0.0935(11) 0.4146(9) 0.4909(8) 0.065(4) Uani 0.5 1 d D . P C -1
H3AB H -0.1410 0.3695 0.4853 0.078 Uiso 0.5 1 calc R . P C -1
C4A C 0.1312(12) 0.6192(13) 0.5115(12) 0.074(4) Uani 0.5 1 d D . P C -1
H4AB H 0.1044 0.6657 0.5536 0.111 Uiso 0.5 1 calc GR . P C -1
H4AC H 0.1428 0.6519 0.4604 0.111 Uiso 0.5 1 calc GR . P C -1
H4AD H 0.1974 0.5848 0.5254 0.111 Uiso 0.5 1 calc GR . P C -1
C4AB C -0.1037(12) 0.4990(9) 0.4478(10) 0.064(4) Uani 0.5 1 d D . P C -1
H4AE H -0.1584 0.5114 0.4137 0.077 Uiso 0.5 1 calc R . P C -1
C5A C 0.059(2) 0.4644(15) 0.5467(19) 0.082(8) Uani 0.5 1 d D . P C -1
H5A H 0.1146 0.4518 0.5800 0.099 Uiso 0.5 1 calc R . P C -1
C7A C -0.0145(13) 0.3952(11) 0.5421(9) 0.089(6) Uani 0.5 1 d D . P C -1
H7A H -0.0090 0.3387 0.5729 0.107 Uiso 0.5 1 calc R . P C -1
C054 C 0.2258(3) 0.2077(2) -0.2445(2) 0.0348(7) Uani 1 1 d D . . . .
C062 C 0.1241(3) 0.1886(3) -0.2186(3) 0.0447(9) Uani 1 1 d D . . . .
H062 H 0.0663 0.2222 -0.2417 0.054 Uiso 1 1 calc R . . . .
C050 C 0.1911(3) 0.0697(2) -0.1242(2) 0.0409(8) Uani 1 1 d D . . . .
H050 H 0.1793 0.0235 -0.0842 0.049 Uiso 1 1 calc R . . . .
C060 C 0.2445(3) 0.2808(3) -0.3108(2) 0.0456(8) Uani 1 1 d D . . . .
H06K H 0.1846 0.2888 -0.3430 0.068 Uiso 1 1 calc GR . . . .
H06L H 0.3082 0.2585 -0.3451 0.068 Uiso 1 1 calc GR . . . .
H06M H 0.2528 0.3417 -0.2864 0.068 Uiso 1 1 calc GR . . . .
C051 C 0.1059(3) 0.1202(3) -0.1587(3) 0.0475(9) Uani 1 1 d D . . . .
H051 H 0.0364 0.1084 -0.1418 0.057 Uiso 1 1 calc R . . . .
C047 C 0.3106(3) 0.1574(3) -0.2093(2) 0.0371(7) Uani 1 1 d D . . . .
H047 H 0.3799 0.1700 -0.2260 0.045 Uiso 1 1 calc R . . . .
C064 C 0.2937(3) 0.0881(3) -0.1494(2) 0.0390(8) Uani 1 1 d D . . . .
H064 H 0.3515 0.0544 -0.1264 0.047 Uiso 1 1 calc R . . . .

loop_
_atom_site_aniso_label
_atom_site_aniso_U_11
_atom_site_aniso_U_22
_atom_site_aniso_U_33
_atom_site_aniso_U_23
_atom_site_aniso_U_13
_atom_site_aniso_U_12
Fe01 0.0211(3) 0.0249(2) 0.0160(2) 0.00628(17) -0.00214(17) -0.00341(17)
P002 0.0248(4) 0.0261(3) 0.0175(3) 0.0065(3) -0.0015(3) -0.0029(3)
P003 0.0266(4) 0.0362(4) 0.0183(3) 0.0106(3) -0.0027(3) -0.0064(3)
P004 0.0258(4) 0.0270(4) 0.0193(3) 0.0037(3) -0.0025(3) -0.0016(3)
P005 0.0231(4) 0.0259(4) 0.0263(4) 0.0064(3) -0.0042(3) -0.0047(3)
F008 0.0341(10) 0.0323(9) 0.0404(10) 0.0080(8) -0.0059(8) -0.0020(7)
F015 0.0514(12) 0.0544(12) 0.0264(9) 0.0043(8) -0.0044(9) -0.0154(10)
F018 0.0510(13) 0.0298(10) 0.0707(15) 0.0042(9) 0.0128(11) -0.0019(9)
F019 0.0743(17) 0.0700(15) 0.0352(11) -0.0129(10) 0.0100(11) -0.0289(13)
F040 0.0804(18) 0.0460(13) 0.0679(16) -0.0196(11) 0.0279(14) -0.0186(12)
N016 0.0264(13) 0.0246(11) 0.0179(11) 0.0075(9) -0.0013(9) -0.0046(9)
N022 0.0233(13) 0.0311(12) 0.0248(12) 0.0092(10) -0.0025(10) -0.0066(10)
C1 0.037(3) 0.056(3) 0.017(3) 0.012(3) -0.012(3) -0.010(3)
C020 0.0302(15) 0.0309(14) 0.0224(14) 0.0052(11) -0.0069(12) -0.0019(12)
C024 0.0318(16) 0.0309(15) 0.0204(13) 0.0092(11) -0.0019(12) -0.0054(12)
C028 0.0277(16) 0.0348(16) 0.0326(16) 0.0030(12) -0.0017(13) -0.0015(12)
C029 0.0361(18) 0.0428(18) 0.0308(16) 0.0064(13) 0.0017(14) -0.0134(14)
C030 0.0277(15) 0.0369(16) 0.0197(13) 0.0089(11) -0.0018(12) -0.0047(12)
C034 0.0300(16) 0.0372(17) 0.0364(17) -0.0044(13) -0.0057(13) 0.0028(13)
C035 0.0302(16) 0.0400(17) 0.0324(16) 0.0193(13) -0.0007(13) -0.0046(13)
C036 0.0321(16) 0.0297(15) 0.0329(16) 0.0010(12) -0.0061(13) -0.0032(12)
C038 0.0376(18) 0.0423(17) 0.0230(15) 0.0077(13) 0.0037(13) -0.0071(14)
C041 0.0268(16) 0.0353(16) 0.0401(18) 0.0044(13) 0.0007(13) -0.0075(12)
C042 0.0302(16) 0.0305(15) 0.0447(18) 0.0097(13) -0.0113(14) -0.0054(12)
C043 0.0240(15) 0.0367(16) 0.0319(16) 0.0027(13) -0.0003(12) -0.0087(12)
C044 0.0393(18) 0.0334(15) 0.0252(15) 0.0018(12) -0.0042(13) -0.0025(13)
C045 0.0349(17) 0.0321(16) 0.0369(17) 0.0016(13) -0.0010(14) 0.0014(13)
C046 0.0336(19) 0.062(2) 0.0144(15) 0.0132(15) -0.0099(14) -0.0126(16)
C048 0.0323(17) 0.0410(17) 0.0251(15) 0.0035(13) 0.0009(13) 0.0008(13)
C049 0.0388(18) 0.0390(17) 0.0415(19) -0.0036(14) -0.0092(15) -0.0010(14)
C052 0.0389(19) 0.0334(17) 0.055(2) 0.0027(15) 0.0097(17) -0.0068(14)
C055 0.050(2) 0.0400(19) 0.054(2) -0.0101(16) 0.0153(18) -0.0151(16)
C056 0.052(2) 0.063(2) 0.0275(17) 0.0157(16) 0.0065(16) -0.0139(18)
C057 0.0296(17) 0.0394(18) 0.054(2) 0.0071(15) -0.0127(15) -0.0104(14)
C058 0.049(2) 0.056(2) 0.0355(18) -0.0091(16) 0.0081(16) -0.0190(18)
C063 0.0424(19) 0.0395(17) 0.0226(14) 0.0089(12) -0.0080(13) -0.0015(14)
C065 0.0326(16) 0.0258(14) 0.0260(14) 0.0083(11) -0.0043(12) 0.0008(12)
C066 0.0254(15) 0.0294(15) 0.0387(17) 0.0134(12) -0.0025(13) -0.0065(12)
C067 0.049(2) 0.059(2) 0.0315(18) 0.0037(17) -0.0097(17) -0.0039(18)
B1 0.0210(16) 0.0334(17) 0.0273(16) 0.0081(13) -0.0044(13) -0.0068(13)
F006 0.0283(9) 0.0402(10) 0.0379(10) 0.0149(8) 0.0004(8) -0.0105(7)
F007 0.0291(9) 0.0347(9) 0.0304(9) 0.0074(7) -0.0058(7) -0.0095(7)
F009 0.0322(9) 0.0300(9) 0.0340(9) 0.0053(7) -0.0018(7) -0.0059(7)
F010 0.0505(12) 0.0350(10) 0.0339(10) 0.0004(8) 0.0059(9) -0.0012(8)
F014 0.0413(11) 0.0404(10) 0.0361(10) 0.0106(8) 0.0114(9) 0.0019(8)
C023 0.0233(14) 0.0320(15) 0.0277(15) 0.0113(12) -0.0045(12) -0.0026(11)
C025 0.0223(14) 0.0295(14) 0.0266(14) 0.0102(11) -0.0054(12) -0.0022(11)
C026 0.0363(17) 0.0283(14) 0.0295(15) 0.0026(12) -0.0018(13) 0.0011(12)
C027 0.0280(15) 0.0333(15) 0.0278(15) 0.0117(12) 0.0060(12) 0.0018(12)
C031 0.0248(15) 0.0317(15) 0.0333(16) 0.0124(12) -0.0031(13) -0.0048(12)
C032 0.0251(15) 0.0273(14) 0.0303(15) 0.0102(11) -0.0031(12) -0.0046(11)
F011 0.0308(10) 0.0543(11) 0.0397(10) 0.0239(9) -0.0131(8) -0.0191(8)
F012 0.0260(9) 0.0390(10) 0.0436(10) 0.0147(8) -0.0063(8) -0.0097(7)
F013 0.0444(11) 0.0388(10) 0.0353(10) 0.0168(8) -0.0004(8) -0.0095(8)
F017 0.0337(11) 0.0848(16) 0.0525(13) 0.0394(12) -0.0201(10) -0.0161(11)
F021 0.0468(12) 0.0662(14) 0.0484(12) 0.0378(11) -0.0142(10) -0.0034(10)
C033 0.0339(17) 0.0393(17) 0.0245(14) 0.0134(12) -0.0003(13) -0.0073(13)
C037 0.0257(15) 0.0352(15) 0.0217(13) 0.0075(11) 0.0004(11) -0.0067(12)
C039 0.0306(16) 0.0434(17) 0.0259(15) 0.0148(13) -0.0041(13) -0.0110(13)
C053 0.0391(19) 0.0474(19) 0.0280(16) 0.0205(14) -0.0058(14) -0.0007(15)
C059 0.0292(17) 0.063(2) 0.0307(16) 0.0191(15) -0.0092(14) -0.0093(15)
C061 0.0285(16) 0.0360(16) 0.0250(14) 0.0077(12) -0.0010(12) -0.0059(12)
C2 0.094(2) 0.047(2) 0.0687(18) 0.0199(15) 0.0076(15) -0.0117(17)
C3 0.082(2) 0.067(3) 0.0699(18) 0.0149(17) -0.0009(15) -0.0083(18)
C3AA 0.081(2) 0.058(2) 0.068(2) 0.0136(17) 0.0004(16) -0.0117(17)
C4 0.113(3) 0.090(4) 0.082(3) 0.014(2) -0.007(2) -0.021(3)
C4AA 0.083(2) 0.061(2) 0.071(2) 0.0180(17) -0.0032(16) -0.0100(17)
C5 0.097(2) 0.061(3) 0.066(2) 0.0090(18) 0.0106(16) -0.0119(17)
C7 0.100(2) 0.076(3) 0.076(2) 0.0067(19) 0.0085(17) -0.016(2)
C2A 0.053(8) 0.092(10) 0.032(4) -0.014(6) -0.006(5) 0.016(6)
C3A 0.066(12) 0.075(16) 0.029(6) 0.007(11) -0.008(8) 0.031(9)
C3AB 0.061(14) 0.083(12) 0.045(7) -0.017(8) 0.013(9) 0.007(8)
C4A 0.048(8) 0.117(14) 0.054(6) -0.016(8) -0.010(6) -0.001(7)
C4AB 0.070(9) 0.071(9) 0.047(6) -0.011(6) -0.003(6) 0.008(6)
C5A 0.12(3) 0.079(18) 0.036(8) -0.004(13) 0.005(15) 0.034(13)
C7A 0.124(16) 0.077(10) 0.047(7) 0.007(7) 0.031(10) 0.038(9)
C054 0.0396(18) 0.0329(16) 0.0318(16) -0.0002(13) -0.0035(14) -0.0046(13)
C062 0.0352(19) 0.0345(17) 0.063(2) 0.0064(16) -0.0041(17) -0.0007(14)
C050 0.048(2) 0.0331(17) 0.0402(18) 0.0042(14) 0.0011(16) -0.0047(14)
C060 0.053(2) 0.0435(19) 0.0407(19) 0.0067(15) -0.0035(17) -0.0069(16)
C051 0.0353(19) 0.0341(17) 0.070(3) 0.0040(17) 0.0086(18) -0.0021(14)
C047 0.0326(17) 0.0463(18) 0.0341(17) -0.0007(14) -0.0055(14) -0.0097(14)
C064 0.0411(19) 0.0416(18) 0.0352(17) 0.0012(14) -0.0102(15) -0.0038(14)

loop_
_atom_type_symbol
_atom_type_description
_atom_type_scat_dispersion_real
_atom_type_scat_dispersion_imag
_atom_type_scat_source
C C 0.0181 0.0091 'International Tables Vol C Tables 4.2.6.8 and 6.1.1.4'
H H 0.0000 0.0000 'International Tables Vol C Tables 4.2.6.8 and 6.1.1.4'
B B 0.0090 0.0039 'International Tables Vol C Tables 4.2.6.8 and 6.1.1.4'
F F 0.0727 0.0534 'International Tables Vol C Tables 4.2.6.8 and 6.1.1.4'
Fe Fe -1.1336 3.1974 'International Tables Vol C Tables 4.2.6.8 and 6.1.1.4'
N N 0.0311 0.0180 'International Tables Vol C Tables 4.2.6.8 and 6.1.1.4'
P P 0.2955 0.4335 'International Tables Vol C Tables 4.2.6.8 and 6.1.1.4'

loop_
_geom_angle_atom_site_label_1
_geom_angle_atom_site_label_2
_geom_angle_atom_site_label_3
_geom_angle
P002 Fe01 P003 178.52(3)
P002 Fe01 P004 83.38(3)
P002 Fe01 P005 96.39(3)
P003 Fe01 P004 95.52(3)
P005 Fe01 P003 83.12(3)
P005 Fe01 P004 112.83(3)
N016 Fe01 P002 90.85(8)
N016 Fe01 P003 90.63(8)
N016 Fe01 P004 132.67(8)
N016 Fe01 P005 114.50(8)
C020 P002 Fe01 119.25(10)
C024 P002 Fe01 106.80(9)
C024 P002 C020 102.69(14)
C030 P002 Fe01 121.42(10)
C030 P002 C020 103.01(14)
C030 P002 C024 100.68(14)
C035 P003 Fe01 105.94(11)
C035 P003 C038 101.58(15)
C038 P003 Fe01 120.51(11)
C046 P003 Fe01 119.50(13)
C046 P003 C035 101.82(17)
C046 P003 C038 104.45(17)
C028 P004 Fe01 122.74(10)
C028 P004 C065 100.21(14)
C044 P004 Fe01 119.45(11)
C044 P004 C028 99.79(15)
C044 P004 C065 100.65(14)
C065 P004 Fe01 110.37(10)
C036 P005 Fe01 116.48(10)
C036 P005 C042 102.68(15)
C036 P005 C066 99.99(15)
C042 P005 Fe01 122.95(10)
C042 P005 C066 100.75(14)
C066 P005 Fe01 110.63(10)
N022 N016 Fe01 167.0(2)
N016 N022 B1 137.0(3)
C063 C020 P002 117.1(2)
C065 C024 P002 107.1(2)
C034 C028 P004 116.8(2)
F015 C029 C043 120.6(3)
F015 C029 C058 115.8(3)
C058 C029 C043 123.7(3)
C048 C030 P002 115.3(2)
C066 C035 P003 106.3(2)
C045 C036 P005 113.3(2)
C056 C038 P003 115.8(3)
F008 C041 C043 119.5(3)
F008 C041 C052 115.6(3)
C052 C041 C043 125.0(3)
C057 C042 P005 117.9(2)
C029 C043 C041 113.2(3)
C029 C043 B1 126.4(3)
C041 C043 B1 120.3(3)
C049 C044 P004 112.8(2)
C1 C046 P003 133.5(8)
C067 C046 P003 117.7(3)
F018 C052 C041 121.1(3)
F018 C052 C055 119.6(3)
C041 C052 C055 119.3(3)
F040 C055 C052 119.2(4)
F040 C055 C058 122.2(4)
C058 C055 C052 118.5(3)
F019 C058 C029 120.3(4)
F019 C058 C055 119.4(3)
C055 C058 C029 120.4(3)
C024 C065 P004 109.93(19)
C035 C066 P005 108.7(2)
N022 B1 C043 108.5(2)
N022 B1 C025 106.5(2)
N022 B1 C037 108.5(2)
C043 B1 C025 112.9(2)
C043 B1 C037 113.2(2)
C037 B1 C025 106.9(2)
F007 C023 C025 120.8(3)
F007 C023 C031 115.0(3)
C031 C023 C025 124.2(3)
C023 C025 B1 124.8(3)
C032 C025 B1 121.7(3)
C032 C025 C023 113.4(3)
F010 C026 C027 119.2(3)
F010 C026 C032 121.2(3)
C032 C026 C027 119.5(3)
F014 C027 C026 120.7(3)
F014 C027 C031 120.4(3)
C031 C027 C026 118.9(3)
F006 C031 C023 121.1(3)
F006 C031 C027 119.3(3)
C027 C031 C023 119.6(3)
F009 C032 C025 120.5(3)
F009 C032 C026 115.1(3)
C026 C032 C025 124.4(3)
F013 C033 C053 119.7(3)
F013 C033 C061 120.4(3)
C053 C033 C061 120.0(3)
C039 C037 B1 120.2(3)
C039 C037 C061 113.3(3)
C061 C037 B1 126.5(3)
F011 C039 C037 119.4(3)
F011 C039 C059 115.6(3)
C059 C039 C037 124.9(3)
F021 C053 C033 120.8(3)
F021 C053 C059 120.2(3)
C033 C053 C059 119.0(3)
F017 C059 C039 120.6(3)
F017 C059 C053 120.1(3)
C053 C059 C039 119.3(3)
F012 C061 C033 115.0(3)
F012 C061 C037 121.4(3)
C033 C061 C037 123.5(3)
C3 C2 C4 120.3(5)
C3 C2 C5 121.1(6)
C5 C2 C4 118.5(5)
C2 C3 C4AA 119.9(6)
C4AA C3AA C7 117.2(6)
C3 C4AA C3AA 124.2(6)
C2 C5 C7 119.5(5)
C3AA C7 C5 118.1(6)
C3A C2A C4A 121.9(13)
C5A C2A C3A 118.7(12)
C5A C2A C4A 119.3(14)
C2A C3A C4AB 120.8(14)
C4AB C3AB C7A 121.2(13)
C3AB C4AB C3A 119.8(14)
C2A C5A C7A 121.8(17)
C3AB C7A C5A 117.7(15)
C062 C054 C060 120.7(3)
C062 C054 C047 118.6(3)
C047 C054 C060 120.7(3)
C054 C062 C051 121.2(3)
C064 C050 C051 119.6(3)
C050 C051 C062 119.9(3)
C054 C047 C064 120.9(3)
C050 C064 C047 119.8(3)

loop_
_geom_bond_atom_site_label_1
_geom_bond_atom_site_label_2
_geom_bond_distance
Fe01 P002 2.2297(8)
Fe01 P003 2.2365(8)
Fe01 P004 2.2509(8)
Fe01 P005 2.2359(8)
Fe01 N016 1.717(2)
P002 C020 1.843(3)
P002 C024 1.842(3)
P002 C030 1.834(3)
P003 C035 1.835(3)
P003 C038 1.846(3)
P003 C046 1.827(4)
P004 C028 1.858(3)
P004 C044 1.842(3)
P004 C065 1.863(3)
P005 C036 1.841(3)
P005 C042 1.848(3)
P005 C066 1.860(3)
F008 C041 1.358(4)
F015 C029 1.352(4)
F018 C052 1.355(4)
F019 C058 1.342(4)
F040 C055 1.335(4)
N016 N022 1.186(3)
N022 B1 1.575(4)
C1 C046 1.409(11)
C020 C063 1.524(4)
C024 C065 1.523(4)
C028 C034 1.520(4)
C029 C043 1.389(5)
C029 C058 1.378(5)
C030 C048 1.524(4)
C035 C066 1.514(4)
C036 C045 1.532(4)
C038 C056 1.532(4)
C041 C043 1.389(5)
C041 C052 1.373(5)
C042 C057 1.530(4)
C043 B1 1.644(5)
C044 C049 1.509(5)
C046 C067 1.450(6)
C052 C055 1.377(6)
C055 C058 1.375(6)
B1 C025 1.656(4)
B1 C037 1.644(4)
F006 C031 1.353(3)
F007 C023 1.348(4)
F009 C032 1.352(3)
F010 C026 1.344(4)
F014 C027 1.344(4)
C023 C025 1.396(4)
C023 C031 1.380(4)
C025 C032 1.389(4)
C026 C027 1.383(5)
C026 C032 1.379(5)
C027 C031 1.377(5)
F011 C039 1.363(4)
F012 C061 1.342(4)
F013 C033 1.350(4)
F017 C059 1.351(4)
F021 C053 1.343(4)
C033 C053 1.368(5)
C033 C061 1.379(4)
C037 C039 1.380(4)
C037 C061 1.399(4)
C039 C059 1.374(5)
C053 C059 1.373(5)
C2 C3 1.337(7)
C2 C4 1.546(8)
C2 C5 1.347(7)
C3 C4AA 1.351(7)
C3AA C4AA 1.377(7)
C3AA C7 1.379(7)
C5 C7 1.478(8)
C2A C3A 1.375(14)
C2A C4A 1.519(12)
C2A C5A 1.354(15)
C3A C4AB 1.388(15)
C3AB C4AB 1.366(14)
C3AB C7A 1.367(14)
C5A C7A 1.423(15)
C054 C062 1.373(5)
C054 C060 1.506(5)
C054 C047 1.381(5)
C062 C051 1.386(5)
C050 C051 1.382(5)
C050 C064 1.379(5)
C047 C064 1.393(5)
